data_7715917
loop_
_publ_author_name
'Bubnov, Michael P.'
'Zolotukhin, Alexey A.'
'Fukin, Georgy K.'
'Rumyantcev, Roman V.'
'Bogomyakov, Artem S.'

_publ_section_title
;
 Valence tautomeric interconversion of bis-dioxolene cobalt complex with
 imino-pyridine functionalized by TEMPO moiety in solid solutions with
 isostructural nickel analogue: phase transitions and monocrystal
 destruction.
;
_journal_issue 21
_journal_name_full 'Dalton transactions (Cambridge, England : 2003)'
_journal_page_first 9151
_journal_page_last 9160
_journal_paper_doi 10.1039/d4dt00453a
_journal_volume 53
_journal_year 2024
_chemical_formula_sum 'C43 H62 N3 Ni O5'
_chemical_formula_weight 759.66
_space_group_crystal_system monoclinic
_space_group_IT_number 14
_space_group_name_Hall '-P 2ybc'
_space_group_name_H-M_alt 'P 1 21/c 1'
_atom_sites_solution_hydrogens geom
_atom_sites_solution_primary dual
_atom_sites_solution_secondary difmap
_audit_creation_method SHELXL-2019/3
_audit_update_record
;
2024-02-14 deposited with the CCDC.	2024-04-17 downloaded from the CCDC.
;
_cell_angle_alpha 90
_cell_angle_beta 100.978(2)
_cell_angle_gamma 90
_cell_formula_units_Z 4
_cell_length_a 10.7053(2)
_cell_length_b 15.4760(2)
_cell_length_c 26.9999(5)
_cell_measurement_reflns_used 6262
_cell_measurement_temperature 100(2)
_cell_measurement_theta_max 31.8310
_cell_measurement_theta_min 3.2640
_cell_volume 4391.36(13)
_computing_cell_refinement 'CrysAlisPro 1.171.38.46 (Rigaku OD, 2015)'
_computing_data_collection 'CrysAlisPro 1.171.38.46 (Rigaku OD, 2015)'
_computing_data_reduction 'CrysAlisPro 1.171.38.46 (Rigaku OD, 2015)'
_computing_structure_refinement SHELXL-2019/3
_computing_structure_solution SHELXT-2014/5
_diffrn_ambient_temperature 100(2)
_diffrn_detector_area_resol_mean 16.0704
_diffrn_measured_fraction_theta_full 0.998
_diffrn_measured_fraction_theta_max 0.999
_diffrn_measurement_device_type 'Xcalibur, Eos'
_diffrn_measurement_method '\w scans'
_diffrn_radiation_type MoK\a
_diffrn_radiation_wavelength 0.71073
_diffrn_reflns_av_R_equivalents 0.0425
_diffrn_reflns_av_unetI/netI 0.0751
_diffrn_reflns_Laue_measured_fraction_full 0.998
_diffrn_reflns_Laue_measured_fraction_max 0.999
_diffrn_reflns_limit_h_max 15
_diffrn_reflns_limit_h_min -15
_diffrn_reflns_limit_k_max 21
_diffrn_reflns_limit_k_min -19
_diffrn_reflns_limit_l_max 37
_diffrn_reflns_limit_l_min -18
_diffrn_reflns_number 26975
_diffrn_reflns_point_group_measured_fraction_full 0.998
_diffrn_reflns_point_group_measured_fraction_max 0.999
_diffrn_reflns_theta_full 25.242
_diffrn_reflns_theta_max 29.999
_diffrn_reflns_theta_min 2.998
_diffrn_source 'fine-focus sealed X-ray tube'
_exptl_absorpt_coefficient_mu 0.485
_exptl_absorpt_correction_T_max 0.946
_exptl_absorpt_correction_T_min 0.856
_exptl_absorpt_correction_type gaussian
_exptl_absorpt_process_details
;
CrysAlisPro 1.171.38.46 (Rigaku Oxford Diffraction, 2015)
Numerical absorption correction based on gaussian integration over
			a multifaceted crystal model
Empirical absorption correction using spherical harmonics,
 implemented in SCALE3 ABSPACK scaling algorithm.
;
_exptl_crystal_colour black
_exptl_crystal_density_diffrn 1.149
_exptl_crystal_description prism
_exptl_crystal_F_000 1636
_exptl_crystal_size_max 0.490
_exptl_crystal_size_mid 0.220
_exptl_crystal_size_min 0.130
_refine_diff_density_max 0.397
_refine_diff_density_min -0.371
_refine_diff_density_rms 0.063
_refine_ls_extinction_method none
_refine_ls_goodness_of_fit_ref 0.978
_refine_ls_hydrogen_treatment constr
_refine_ls_matrix_type full
_refine_ls_number_parameters 485
_refine_ls_number_reflns 12783
_refine_ls_number_restraints 0
_refine_ls_restrained_S_all 0.978
_refine_ls_R_factor_all 0.0845
_refine_ls_R_factor_gt 0.0464
_refine_ls_shift/su_max 0.001
_refine_ls_shift/su_mean 0.000
_refine_ls_structure_factor_coef Fsqd
_refine_ls_weighting_details 'w=1/[\s^2^(Fo^2^)+(0.0368P)^2^] where P=(Fo^2^+2Fc^2^)/3'
_refine_ls_weighting_scheme calc
_refine_ls_wR_factor_gt 0.0876
_refine_ls_wR_factor_ref 0.0971
_reflns_Friedel_coverage 0.000
_reflns_number_gt 8686
_reflns_number_total 12783
_reflns_threshold_expression 'I > 2\s(I)'
_cod_data_source_file d4dt00453a2.cif
_cod_data_source_block nisqnntempo
_cod_depositor_comments 'Adding full bibliography for 7715910--7715918.cif.'
_cod_original_sg_symbol_H-M 'P 21/c'
_cod_database_code 7715917
_shelx_shelxl_version_number 2019/3
_shelx_space_group_comment
;
The symmetry employed for this shelxl refinement is uniquely defined
by the following loop, which should always be used as a source of
symmetry information in preference to the above space-group names.
They are only intended as comments.
;
_shelx_estimated_absorpt_t_min 0.797
_shelx_estimated_absorpt_t_max 0.940
_oxdiff_exptl_absorpt_empirical_full_min 0.921
_oxdiff_exptl_absorpt_empirical_full_max 1.078
_oxdiff_exptl_absorpt_empirical_details
;
Empirical correction (ABSPACK) includes:
- Absorption correction using spherical harmonics
- Frame scaling
;

loop_
_space_group_symop_operation_xyz
'x, y, z'
'-x, y+1/2, -z+1/2'
'-x, -y, -z'
'x, -y-1/2, z-1/2'

loop_
_atom_site_label
_atom_site_type_symbol
_atom_site_fract_x
_atom_site_fract_y
_atom_site_fract_z
_atom_site_U_iso_or_equiv
_atom_site_adp_type
_atom_site_occupancy
_atom_site_site_symmetry_order
_atom_site_calc_flag
_atom_site_refinement_flags_posn
_atom_site_refinement_flags_adp
_atom_site_refinement_flags_occupancy
_atom_site_disorder_assembly
_atom_site_disorder_group
Ni1 Ni 0.63520(2) 0.33136(2) 0.39983(2) 0.01517(6) Uani 1 1 d . . . . .
O1 O 0.49546(10) 0.26217(7) 0.42262(4) 0.0175(2) Uani 1 1 d . . . . .
O2 O 0.73430(10) 0.28642(7) 0.46633(5) 0.0186(2) Uani 1 1 d . . . . .
O3 O 0.78895(10) 0.38390(7) 0.37911(4) 0.0175(2) Uani 1 1 d . . . . .
O4 O 0.69947(10) 0.22610(7) 0.36533(5) 0.0193(3) Uani 1 1 d . . . . .
O5 O 0.46875(14) 0.16328(10) 0.18106(6) 0.0450(4) Uani 1 1 d . . . . .
N1 N 0.60119(12) 0.44927(8) 0.43155(5) 0.0161(3) Uani 1 1 d . . . . .
N2 N 0.50823(12) 0.38957(8) 0.33961(5) 0.0162(3) Uani 1 1 d . . . . .
N3 N 0.47001(14) 0.22040(10) 0.21559(6) 0.0267(3) Uani 1 1 d . . . . .
C1 C 0.53652(14) 0.21877(10) 0.46306(6) 0.0150(3) Uani 1 1 d . . . . .
C2 C 0.67018(14) 0.23289(10) 0.48768(6) 0.0158(3) Uani 1 1 d . . . . .
C3 C 0.72338(15) 0.18850(10) 0.53378(6) 0.0176(3) Uani 1 1 d . . . . .
C4 C 0.64181(16) 0.13679(11) 0.55355(7) 0.0207(4) Uani 1 1 d . . . . .
H4 H 0.672706 0.108824 0.584805 0.025 Uiso 1 1 calc R U . . .
C5 C 0.51255(15) 0.12255(10) 0.52971(7) 0.0202(4) Uani 1 1 d . . . . .
H5 H 0.462360 0.084859 0.545662 0.024 Uiso 1 1 calc R U . . .
C6 C 0.45720(14) 0.16028(10) 0.48515(6) 0.0165(3) Uani 1 1 d . . . . .
C7 C 0.86491(15) 0.19936(11) 0.55734(7) 0.0212(4) Uani 1 1 d . . . . .
C8 C 0.94626(16) 0.17004(12) 0.51910(7) 0.0293(4) Uani 1 1 d . . . . .
H8A H 0.929423 0.108956 0.510864 0.044 Uiso 1 1 calc R U . . .
H8B H 1.036587 0.177712 0.533791 0.044 Uiso 1 1 calc R U . . .
H8C H 0.924521 0.204800 0.488325 0.044 Uiso 1 1 calc R U . . .
C9 C 0.89390(18) 0.29437(12) 0.57177(8) 0.0326(5) Uani 1 1 d . . . . .
H9A H 0.876461 0.330317 0.541351 0.049 Uiso 1 1 calc R U . . .
H9B H 0.983632 0.300175 0.587843 0.049 Uiso 1 1 calc R U . . .
H9C H 0.840078 0.313187 0.595315 0.049 Uiso 1 1 calc R U . . .
C10 C 0.90276(17) 0.14404(13) 0.60491(7) 0.0309(4) Uani 1 1 d . . . . .
H10A H 0.853742 0.162270 0.630265 0.046 Uiso 1 1 calc R U . . .
H10B H 0.993800 0.151339 0.618437 0.046 Uiso 1 1 calc R U . . .
H10C H 0.884943 0.083134 0.596453 0.046 Uiso 1 1 calc R U . . .
C11 C 0.31974(15) 0.14228(10) 0.45875(7) 0.0183(3) Uani 1 1 d . . . . .
C12 C 0.25447(16) 0.07667(11) 0.48813(7) 0.0252(4) Uani 1 1 d . . . . .
H12A H 0.302251 0.022299 0.491415 0.038 Uiso 1 1 calc R U . . .
H12B H 0.167455 0.066204 0.469969 0.038 Uiso 1 1 calc R U . . .
H12C H 0.252050 0.099663 0.521756 0.038 Uiso 1 1 calc R U . . .
C13 C 0.31954(16) 0.10524(11) 0.40570(7) 0.0246(4) Uani 1 1 d . . . . .
H13A H 0.356664 0.147602 0.385727 0.037 Uiso 1 1 calc R U . . .
H13B H 0.231911 0.092599 0.389005 0.037 Uiso 1 1 calc R U . . .
H13C H 0.369908 0.051965 0.408671 0.037 Uiso 1 1 calc R U . . .
C14 C 0.24041(15) 0.22602(11) 0.45371(7) 0.0244(4) Uani 1 1 d . . . . .
H14A H 0.239928 0.249751 0.487324 0.037 Uiso 1 1 calc R U . . .
H14B H 0.152973 0.213284 0.436818 0.037 Uiso 1 1 calc R U . . .
H14C H 0.277882 0.268284 0.433780 0.037 Uiso 1 1 calc R U . . .
C15 C 0.85884(14) 0.32872(10) 0.36186(6) 0.0156(3) Uani 1 1 d . . . . .
C16 C 0.80976(14) 0.23968(10) 0.35461(6) 0.0172(3) Uani 1 1 d . . . . .
C17 C 0.88311(15) 0.17422(11) 0.33513(6) 0.0200(3) Uani 1 1 d . . . . .
C18 C 0.99550(16) 0.20128(12) 0.32274(7) 0.0265(4) Uani 1 1 d . . . . .
H18 H 1.044662 0.160268 0.308585 0.032 Uiso 1 1 calc R U . . .
C19 C 1.04219(16) 0.28700(12) 0.32991(7) 0.0267(4) Uani 1 1 d . . . . .
H19 H 1.121012 0.300264 0.320411 0.032 Uiso 1 1 calc R U . . .
C20 C 0.98000(15) 0.35136(11) 0.34970(7) 0.0198(4) Uani 1 1 d . . . . .
C21 C 0.83648(17) 0.08070(11) 0.32993(7) 0.0247(4) Uani 1 1 d . . . . .
C22 C 0.82442(19) 0.04570(12) 0.38210(8) 0.0323(5) Uani 1 1 d . . . . .
H22A H 0.907504 0.048341 0.404780 0.048 Uiso 1 1 calc R U . . .
H22B H 0.795030 -0.014366 0.378834 0.048 Uiso 1 1 calc R U . . .
H22C H 0.763034 0.080826 0.395935 0.048 Uiso 1 1 calc R U . . .
C23 C 0.70679(19) 0.07621(12) 0.29378(8) 0.0372(5) Uani 1 1 d . . . . .
H23A H 0.646010 0.113944 0.306214 0.056 Uiso 1 1 calc R U . . .
H23B H 0.675344 0.016602 0.292009 0.056 Uiso 1 1 calc R U . . .
H23C H 0.716427 0.095220 0.260085 0.056 Uiso 1 1 calc R U . . .
C24 C 0.9290(2) 0.02224(12) 0.30850(8) 0.0370(5) Uani 1 1 d . . . . .
H24A H 0.938135 0.043432 0.275173 0.055 Uiso 1 1 calc R U . . .
H24B H 0.895861 -0.036937 0.305451 0.055 Uiso 1 1 calc R U . . .
H24C H 1.012178 0.022878 0.331199 0.055 Uiso 1 1 calc R U . . .
C25 C 1.03195(15) 0.44277(12) 0.36067(8) 0.0251(4) Uani 1 1 d . . . . .
C26 C 0.94295(17) 0.50941(12) 0.32964(8) 0.0316(5) Uani 1 1 d . . . . .
H26A H 0.933516 0.495933 0.293650 0.047 Uiso 1 1 calc R U . . .
H26B H 0.979248 0.567378 0.336081 0.047 Uiso 1 1 calc R U . . .
H26C H 0.859424 0.507338 0.339424 0.047 Uiso 1 1 calc R U . . .
C27 C 1.04492(17) 0.46163(12) 0.41747(8) 0.0300(4) Uani 1 1 d . . . . .
H27A H 0.960287 0.462799 0.426303 0.045 Uiso 1 1 calc R U . . .
H27B H 1.086410 0.517749 0.425286 0.045 Uiso 1 1 calc R U . . .
H27C H 1.096320 0.416331 0.436943 0.045 Uiso 1 1 calc R U . . .
C28 C 1.16489(17) 0.45236(13) 0.34740(9) 0.0385(5) Uani 1 1 d . . . . .
H28A H 1.222962 0.410168 0.366665 0.058 Uiso 1 1 calc R U . . .
H28B H 1.196964 0.510882 0.355858 0.058 Uiso 1 1 calc R U . . .
H28C H 1.159359 0.442148 0.311225 0.058 Uiso 1 1 calc R U . . .
C29 C 0.65449(15) 0.47955(11) 0.47685(7) 0.0204(4) Uani 1 1 d . . . . .
H29 H 0.710083 0.442864 0.499148 0.024 Uiso 1 1 calc R U . . .
C30 C 0.63219(16) 0.56259(11) 0.49287(7) 0.0239(4) Uani 1 1 d . . . . .
H30 H 0.672341 0.582343 0.525326 0.029 Uiso 1 1 calc R U . . .
C31 C 0.55061(16) 0.61570(11) 0.46071(7) 0.0240(4) Uani 1 1 d . . . . .
H31 H 0.532905 0.672429 0.470909 0.029 Uiso 1 1 calc R U . . .
C32 C 0.49476(16) 0.58540(10) 0.41336(7) 0.0203(4) Uani 1 1 d . . . . .
H32 H 0.437833 0.620733 0.390701 0.024 Uiso 1 1 calc R U . . .
C33 C 0.52377(14) 0.50228(10) 0.39971(6) 0.0163(3) Uani 1 1 d . . . . .
C34 C 0.47531(15) 0.46594(10) 0.34941(6) 0.0176(3) Uani 1 1 d . . . . .
H34 H 0.420387 0.498797 0.324617 0.021 Uiso 1 1 calc R U . . .
C35 C 0.46031(15) 0.35348(11) 0.28915(6) 0.0197(4) Uani 1 1 d . . . . .
H35 H 0.391781 0.391141 0.270040 0.024 Uiso 1 1 calc R U . . .
C36 C 0.40907(15) 0.26285(11) 0.29541(6) 0.0200(4) Uani 1 1 d . . . . .
H36A H 0.336155 0.267314 0.312974 0.024 Uiso 1 1 calc R U . . .
H36B H 0.476189 0.228622 0.317118 0.024 Uiso 1 1 calc R U . . .
C37 C 0.36596(16) 0.21445(12) 0.24560(7) 0.0252(4) Uani 1 1 d . . . . .
C38 C 0.54213(18) 0.30154(12) 0.21042(7) 0.0272(4) Uani 1 1 d . . . . .
C39 C 0.57190(16) 0.34743(11) 0.26151(7) 0.0226(4) Uani 1 1 d . . . . .
H39A H 0.642574 0.316524 0.283395 0.027 Uiso 1 1 calc R U . . .
H39B H 0.601842 0.406653 0.256262 0.027 Uiso 1 1 calc R U . . .
C40 C 0.24084(18) 0.25053(15) 0.21474(8) 0.0386(5) Uani 1 1 d . . . . .
H40A H 0.247930 0.313329 0.211512 0.058 Uiso 1 1 calc R U . . .
H40B H 0.170504 0.237013 0.231961 0.058 Uiso 1 1 calc R U . . .
H40C H 0.224536 0.224190 0.181115 0.058 Uiso 1 1 calc R U . . .
C41 C 0.34676(18) 0.11880(12) 0.25671(8) 0.0332(5) Uani 1 1 d . . . . .
H41A H 0.316586 0.087980 0.224979 0.050 Uiso 1 1 calc R U . . .
H41B H 0.283685 0.113409 0.278501 0.050 Uiso 1 1 calc R U . . .
H41C H 0.427718 0.093828 0.273753 0.050 Uiso 1 1 calc R U . . .
C42 C 0.4665(2) 0.35769(14) 0.16868(8) 0.0433(6) Uani 1 1 d . . . . .
H42A H 0.444807 0.323758 0.137584 0.065 Uiso 1 1 calc R U . . .
H42B H 0.517999 0.407674 0.162806 0.065 Uiso 1 1 calc R U . . .
H42C H 0.388304 0.377654 0.178871 0.065 Uiso 1 1 calc R U . . .
C43 C 0.66881(19) 0.27638(13) 0.19572(8) 0.0372(5) Uani 1 1 d . . . . .
H43A H 0.713113 0.234424 0.220084 0.056 Uiso 1 1 calc R U . . .
H43B H 0.721841 0.328008 0.195758 0.056 Uiso 1 1 calc R U . . .
H43C H 0.652408 0.250644 0.161943 0.056 Uiso 1 1 calc R U . . .

loop_
_atom_site_aniso_label
_atom_site_aniso_U_11
_atom_site_aniso_U_22
_atom_site_aniso_U_33
_atom_site_aniso_U_23
_atom_site_aniso_U_13
_atom_site_aniso_U_12
Ni1 0.01521(10) 0.01454(10) 0.01710(11) 0.00060(9) 0.00646(8) -0.00024(8)
O1 0.0177(6) 0.0182(6) 0.0175(6) 0.0013(5) 0.0055(5) -0.0008(4)
O2 0.0164(5) 0.0172(6) 0.0221(6) 0.0029(5) 0.0033(5) -0.0016(4)
O3 0.0172(6) 0.0164(6) 0.0206(6) -0.0001(5) 0.0076(5) 0.0002(4)
O4 0.0172(6) 0.0174(6) 0.0242(7) -0.0007(5) 0.0061(5) -0.0004(5)
O5 0.0570(10) 0.0464(9) 0.0365(9) -0.0240(8) 0.0214(7) -0.0063(7)
N1 0.0153(6) 0.0185(7) 0.0161(7) 0.0012(6) 0.0068(5) -0.0007(5)
N2 0.0168(7) 0.0189(7) 0.0143(7) -0.0010(6) 0.0068(5) -0.0017(5)
N3 0.0328(8) 0.0288(8) 0.0199(8) -0.0075(7) 0.0087(7) 0.0021(7)
C1 0.0180(8) 0.0112(7) 0.0165(8) -0.0017(7) 0.0051(6) 0.0017(6)
C2 0.0162(7) 0.0135(7) 0.0190(9) -0.0012(7) 0.0066(6) 0.0006(6)
C3 0.0200(8) 0.0153(8) 0.0184(8) -0.0014(7) 0.0058(7) 0.0051(6)
C4 0.0258(9) 0.0206(8) 0.0160(8) 0.0020(7) 0.0048(7) 0.0047(7)
C5 0.0233(8) 0.0177(8) 0.0222(9) 0.0001(7) 0.0110(7) -0.0019(7)
C6 0.0187(8) 0.0135(7) 0.0196(8) -0.0015(7) 0.0092(6) 0.0011(6)
C7 0.0192(8) 0.0218(8) 0.0224(9) -0.0003(8) 0.0034(7) 0.0031(7)
C8 0.0208(9) 0.0368(11) 0.0316(11) 0.0025(10) 0.0084(8) 0.0069(8)
C9 0.0273(10) 0.0286(10) 0.0376(12) -0.0044(9) -0.0047(9) -0.0026(8)
C10 0.0253(9) 0.0398(11) 0.0259(10) 0.0066(9) 0.0009(8) 0.0060(8)
C11 0.0161(8) 0.0171(8) 0.0227(9) -0.0002(7) 0.0065(7) -0.0017(6)
C12 0.0232(9) 0.0232(9) 0.0321(11) -0.0001(8) 0.0126(8) -0.0050(7)
C13 0.0263(9) 0.0231(9) 0.0249(10) -0.0045(8) 0.0062(8) -0.0064(7)
C14 0.0189(8) 0.0226(9) 0.0324(11) 0.0008(8) 0.0067(8) -0.0005(7)
C15 0.0134(7) 0.0191(8) 0.0134(8) 0.0026(7) 0.0004(6) 0.0013(6)
C16 0.0164(8) 0.0208(8) 0.0138(8) 0.0003(7) 0.0016(6) 0.0026(6)
C17 0.0211(8) 0.0201(8) 0.0177(8) -0.0031(7) 0.0007(7) 0.0049(7)
C18 0.0259(9) 0.0316(10) 0.0235(10) -0.0020(9) 0.0085(8) 0.0122(8)
C19 0.0163(8) 0.0354(11) 0.0304(11) 0.0038(9) 0.0099(8) 0.0043(7)
C20 0.0150(8) 0.0258(9) 0.0187(9) 0.0037(7) 0.0035(6) 0.0007(7)
C21 0.0317(10) 0.0187(9) 0.0226(10) -0.0039(8) 0.0025(8) 0.0075(7)
C22 0.0465(12) 0.0214(9) 0.0297(11) -0.0005(9) 0.0092(9) 0.0027(8)
C23 0.0438(12) 0.0200(9) 0.0413(13) -0.0073(9) -0.0081(10) 0.0007(8)
C24 0.0518(13) 0.0262(10) 0.0336(12) -0.0056(9) 0.0099(10) 0.0135(9)
C25 0.0147(8) 0.0278(9) 0.0332(11) 0.0070(9) 0.0058(7) -0.0030(7)
C26 0.0242(9) 0.0306(10) 0.0411(12) 0.0137(10) 0.0091(9) -0.0007(8)
C27 0.0251(9) 0.0257(10) 0.0359(12) -0.0024(9) -0.0027(8) -0.0050(8)
C28 0.0201(9) 0.0387(12) 0.0593(15) 0.0092(11) 0.0140(10) -0.0050(8)
C29 0.0193(8) 0.0223(9) 0.0210(9) 0.0000(8) 0.0073(7) -0.0003(7)
C30 0.0248(9) 0.0261(9) 0.0223(10) -0.0055(8) 0.0081(7) -0.0046(7)
C31 0.0300(9) 0.0165(8) 0.0292(10) -0.0031(8) 0.0153(8) -0.0012(7)
C32 0.0258(9) 0.0168(8) 0.0212(9) 0.0019(7) 0.0119(7) 0.0020(7)
C33 0.0172(8) 0.0169(8) 0.0172(8) 0.0014(7) 0.0096(6) -0.0015(6)
C34 0.0185(8) 0.0201(8) 0.0159(8) 0.0045(7) 0.0075(7) 0.0037(6)
C35 0.0217(8) 0.0237(9) 0.0137(8) -0.0006(7) 0.0038(7) 0.0049(7)
C36 0.0172(8) 0.0247(9) 0.0188(9) -0.0037(8) 0.0052(7) 0.0007(7)
C37 0.0230(9) 0.0325(10) 0.0205(9) -0.0081(8) 0.0050(7) -0.0001(8)
C38 0.0374(10) 0.0277(10) 0.0193(9) -0.0029(8) 0.0129(8) 0.0024(8)
C39 0.0298(9) 0.0225(9) 0.0183(9) -0.0013(7) 0.0118(7) -0.0014(7)
C40 0.0284(10) 0.0552(14) 0.0286(11) -0.0127(11) -0.0032(9) 0.0040(10)
C41 0.0293(10) 0.0356(11) 0.0345(12) -0.0133(10) 0.0058(9) -0.0105(8)
C42 0.0687(16) 0.0446(13) 0.0179(10) 0.0018(10) 0.0113(10) 0.0110(11)
C43 0.0488(12) 0.0337(11) 0.0372(12) -0.0053(10) 0.0290(10) -0.0005(9)

loop_
_atom_type_symbol
_atom_type_description
_atom_type_scat_dispersion_real
_atom_type_scat_dispersion_imag
_atom_type_scat_source
C C 0.0033 0.0016 'International Tables Vol C Tables 4.2.6.8 and 6.1.1.4'
H H 0.0000 0.0000 'International Tables Vol C Tables 4.2.6.8 and 6.1.1.4'
N N 0.0061 0.0033 'International Tables Vol C Tables 4.2.6.8 and 6.1.1.4'
O O 0.0106 0.0060 'International Tables Vol C Tables 4.2.6.8 and 6.1.1.4'
Ni Ni 0.3393 1.1124 'International Tables Vol C Tables 4.2.6.8 and 6.1.1.4'

loop_
_geom_angle_atom_site_label_1
_geom_angle_atom_site_label_2
_geom_angle_atom_site_label_3
_geom_angle
_geom_angle_site_symmetry_1
_geom_angle_site_symmetry_3
_geom_angle_publ_flag
O3 Ni1 O2 93.85(4) . . ?
O3 Ni1 O1 171.55(4) . . ?
O2 Ni1 O1 80.91(4) . . ?
O3 Ni1 O4 80.33(4) . . ?
O2 Ni1 O4 88.03(5) . . ?
O1 Ni1 O4 92.80(4) . . ?
O3 Ni1 N1 88.65(5) . . ?
O2 Ni1 N1 92.27(5) . . ?
O1 Ni1 N1 98.13(5) . . ?
O4 Ni1 N1 168.98(5) . . ?
O3 Ni1 N2 93.12(5) . . ?
O2 Ni1 N2 168.50(5) . . ?
O1 Ni1 N2 93.15(5) . . ?
O4 Ni1 N2 102.16(5) . . ?
N1 Ni1 N2 78.76(5) . . ?
C1 O1 Ni1 112.38(10) . . ?
C2 O2 Ni1 112.68(10) . . ?
C15 O3 Ni1 113.45(10) . . ?
C16 O4 Ni1 111.90(10) . . ?
C29 N1 C33 118.29(14) . . ?
C29 N1 Ni1 127.54(11) . . ?
C33 N1 Ni1 113.91(11) . . ?
C34 N2 C35 118.85(14) . . ?
C34 N2 Ni1 113.47(11) . . ?
C35 N2 Ni1 127.64(10) . . ?
O5 N3 C38 116.44(14) . . ?
O5 N3 C37 116.37(14) . . ?
C38 N3 C37 123.51(14) . . ?
O1 C1 C6 123.01(14) . . ?
O1 C1 C2 116.78(14) . . ?
C6 C1 C2 120.19(15) . . ?
O2 C2 C3 122.66(14) . . ?
O2 C2 C1 116.77(15) . . ?
C3 C2 C1 120.57(14) . . ?
C4 C3 C2 116.11(15) . . ?
C4 C3 C7 123.77(16) . . ?
C2 C3 C7 120.11(14) . . ?
C3 C4 C5 123.45(16) . . ?
C3 C4 H4 118.3 . . ?
C5 C4 H4 118.3 . . ?
C6 C5 C4 123.46(15) . . ?
C6 C5 H5 118.3 . . ?
C4 C5 H5 118.3 . . ?
C5 C6 C1 116.13(15) . . ?
C5 C6 C11 123.25(14) . . ?
C1 C6 C11 120.61(15) . . ?
C10 C7 C3 111.60(14) . . ?
C10 C7 C9 108.26(16) . . ?
C3 C7 C9 110.18(14) . . ?
C10 C7 C8 107.71(14) . . ?
C3 C7 C8 109.22(15) . . ?
C9 C7 C8 109.82(15) . . ?
C7 C8 H8A 109.5 . . ?
C7 C8 H8B 109.5 . . ?
H8A C8 H8B 109.5 . . ?
C7 C8 H8C 109.5 . . ?
H8A C8 H8C 109.5 . . ?
H8B C8 H8C 109.5 . . ?
C7 C9 H9A 109.5 . . ?
C7 C9 H9B 109.5 . . ?
H9A C9 H9B 109.5 . . ?
C7 C9 H9C 109.5 . . ?
H9A C9 H9C 109.5 . . ?
H9B C9 H9C 109.5 . . ?
C7 C10 H10A 109.5 . . ?
C7 C10 H10B 109.5 . . ?
H10A C10 H10B 109.5 . . ?
C7 C10 H10C 109.5 . . ?
H10A C10 H10C 109.5 . . ?
H10B C10 H10C 109.5 . . ?
C6 C11 C12 111.75(14) . . ?
C6 C11 C14 110.62(13) . . ?
C12 C11 C14 107.71(13) . . ?
C6 C11 C13 109.31(13) . . ?
C12 C11 C13 108.27(14) . . ?
C14 C11 C13 109.11(15) . . ?
C11 C12 H12A 109.5 . . ?
C11 C12 H12B 109.5 . . ?
H12A C12 H12B 109.5 . . ?
C11 C12 H12C 109.5 . . ?
H12A C12 H12C 109.5 . . ?
H12B C12 H12C 109.5 . . ?
C11 C13 H13A 109.5 . . ?
C11 C13 H13B 109.5 . . ?
H13A C13 H13B 109.5 . . ?
C11 C13 H13C 109.5 . . ?
H13A C13 H13C 109.5 . . ?
H13B C13 H13C 109.5 . . ?
C11 C14 H14A 109.5 . . ?
C11 C14 H14B 109.5 . . ?
H14A C14 H14B 109.5 . . ?
C11 C14 H14C 109.5 . . ?
H14A C14 H14C 109.5 . . ?
H14B C14 H14C 109.5 . . ?
O3 C15 C20 122.32(15) . . ?
O3 C15 C16 116.98(13) . . ?
C20 C15 C16 120.70(14) . . ?
O4 C16 C17 123.70(15) . . ?
O4 C16 C15 116.25(14) . . ?
C17 C16 C15 120.03(14) . . ?
C18 C17 C16 115.96(15) . . ?
C18 C17 C21 123.49(15) . . ?
C16 C17 C21 120.54(15) . . ?
C17 C18 C19 123.65(16) . . ?
C17 C18 H18 118.2 . . ?
C19 C18 H18 118.2 . . ?
C20 C19 C18 123.48(16) . . ?
C20 C19 H19 118.3 . . ?
C18 C19 H19 118.3 . . ?
C19 C20 C15 116.10(16) . . ?
C19 C20 C25 124.45(15) . . ?
C15 C20 C25 119.42(15) . . ?
C17 C21 C24 111.72(16) . . ?
C17 C21 C22 109.40(15) . . ?
C24 C21 C22 108.10(15) . . ?
C17 C21 C23 109.90(14) . . ?
C24 C21 C23 107.67(16) . . ?
C22 C21 C23 110.01(16) . . ?
C21 C22 H22A 109.5 . . ?
C21 C22 H22B 109.5 . . ?
H22A C22 H22B 109.5 . . ?
C21 C22 H22C 109.5 . . ?
H22A C22 H22C 109.5 . . ?
H22B C22 H22C 109.5 . . ?
C21 C23 H23A 109.5 . . ?
C21 C23 H23B 109.5 . . ?
H23A C23 H23B 109.5 . . ?
C21 C23 H23C 109.5 . . ?
H23A C23 H23C 109.5 . . ?
H23B C23 H23C 109.5 . . ?
C21 C24 H24A 109.5 . . ?
C21 C24 H24B 109.5 . . ?
H24A C24 H24B 109.5 . . ?
C21 C24 H24C 109.5 . . ?
H24A C24 H24C 109.5 . . ?
H24B C24 H24C 109.5 . . ?
C20 C25 C26 110.49(15) . . ?
C20 C25 C28 111.26(15) . . ?
C26 C25 C28 108.21(15) . . ?
C20 C25 C27 109.18(15) . . ?
C26 C25 C27 110.11(16) . . ?
C28 C25 C27 107.53(16) . . ?
C25 C26 H26A 109.5 . . ?
C25 C26 H26B 109.5 . . ?
H26A C26 H26B 109.5 . . ?
C25 C26 H26C 109.5 . . ?
H26A C26 H26C 109.5 . . ?
H26B C26 H26C 109.5 . . ?
C25 C27 H27A 109.5 . . ?
C25 C27 H27B 109.5 . . ?
H27A C27 H27B 109.5 . . ?
C25 C27 H27C 109.5 . . ?
H27A C27 H27C 109.5 . . ?
H27B C27 H27C 109.5 . . ?
C25 C28 H28A 109.5 . . ?
C25 C28 H28B 109.5 . . ?
H28A C28 H28B 109.5 . . ?
C25 C28 H28C 109.5 . . ?
H28A C28 H28C 109.5 . . ?
H28B C28 H28C 109.5 . . ?
N1 C29 C30 122.79(16) . . ?
N1 C29 H29 118.6 . . ?
C30 C29 H29 118.6 . . ?
C31 C30 C29 118.69(17) . . ?
C31 C30 H30 120.7 . . ?
C29 C30 H30 120.7 . . ?
C30 C31 C32 119.30(16) . . ?
C30 C31 H31 120.4 . . ?
C32 C31 H31 120.4 . . ?
C31 C32 C33 118.61(16) . . ?
C31 C32 H32 120.7 . . ?
C33 C32 H32 120.7 . . ?
N1 C33 C32 122.28(16) . . ?
N1 C33 C34 114.90(14) . . ?
C32 C33 C34 122.80(15) . . ?
N2 C34 C33 118.90(15) . . ?
N2 C34 H34 120.6 . . ?
C33 C34 H34 120.6 . . ?
N2 C35 C36 108.39(13) . . ?
N2 C35 C39 107.97(13) . . ?
C36 C35 C39 109.18(13) . . ?
N2 C35 H35 110.4 . . ?
C36 C35 H35 110.4 . . ?
C39 C35 H35 110.4 . . ?
C35 C36 C37 113.99(14) . . ?
C35 C36 H36A 108.8 . . ?
C37 C36 H36A 108.8 . . ?
C35 C36 H36B 108.8 . . ?
C37 C36 H36B 108.8 . . ?
H36A C36 H36B 107.6 . . ?
N3 C37 C36 108.29(14) . . ?
N3 C37 C41 107.84(14) . . ?
C36 C37 C41 109.26(15) . . ?
N3 C37 C40 110.12(16) . . ?
C36 C37 C40 112.52(15) . . ?
C41 C37 C40 108.70(15) . . ?
N3 C38 C42 109.66(17) . . ?
N3 C38 C39 109.17(14) . . ?
C42 C38 C39 113.03(15) . . ?
N3 C38 C43 107.98(15) . . ?
C42 C38 C43 108.90(16) . . ?
C39 C38 C43 107.96(16) . . ?
C35 C39 C38 114.90(15) . . ?
C35 C39 H39A 108.5 . . ?
C38 C39 H39A 108.5 . . ?
C35 C39 H39B 108.5 . . ?
C38 C39 H39B 108.5 . . ?
H39A C39 H39B 107.5 . . ?
C37 C40 H40A 109.5 . . ?
C37 C40 H40B 109.5 . . ?
H40A C40 H40B 109.5 . . ?
C37 C40 H40C 109.5 . . ?
H40A C40 H40C 109.5 . . ?
H40B C40 H40C 109.5 . . ?
C37 C41 H41A 109.5 . . ?
C37 C41 H41B 109.5 . . ?
H41A C41 H41B 109.5 . . ?
C37 C41 H41C 109.5 . . ?
H41A C41 H41C 109.5 . . ?
H41B C41 H41C 109.5 . . ?
C38 C42 H42A 109.5 . . ?
C38 C42 H42B 109.5 . . ?
H42A C42 H42B 109.5 . . ?
C38 C42 H42C 109.5 . . ?
H42A C42 H42C 109.5 . . ?
H42B C42 H42C 109.5 . . ?
C38 C43 H43A 109.5 . . ?
C38 C43 H43B 109.5 . . ?
H43A C43 H43B 109.5 . . ?
C38 C43 H43C 109.5 . . ?
H43A C43 H43C 109.5 . . ?
H43B C43 H43C 109.5 . . ?

loop_
_geom_bond_atom_site_label_1
_geom_bond_atom_site_label_2
_geom_bond_distance
_geom_bond_site_symmetry_2
_geom_bond_publ_flag
Ni1 O3 2.0085(10) . ?
Ni1 O2 2.0268(12) . ?
Ni1 O1 2.0281(11) . ?
Ni1 O4 2.0589(11) . ?
Ni1 N1 2.0771(13) . ?
Ni1 N2 2.1121(14) . ?
O1 C1 1.2862(19) . ?
O2 C2 1.2807(18) . ?
O3 C15 1.2801(18) . ?
O4 C16 1.2854(18) . ?
O5 N3 1.2828(19) . ?
N1 C29 1.332(2) . ?
N1 C33 1.352(2) . ?
N2 C34 1.275(2) . ?
N2 C35 1.471(2) . ?
N3 C38 1.494(2) . ?
N3 C37 1.500(2) . ?
C1 C6 1.445(2) . ?
C1 C2 1.475(2) . ?
C2 C3 1.441(2) . ?
C3 C4 1.366(2) . ?
C3 C7 1.537(2) . ?
C4 C5 1.428(2) . ?
C4 H4 0.9500 . ?
C5 C6 1.367(2) . ?
C5 H5 0.9500 . ?
C6 C11 1.534(2) . ?
C7 C10 1.533(2) . ?
C7 C9 1.538(2) . ?
C7 C8 1.540(2) . ?
C8 H8A 0.9800 . ?
C8 H8B 0.9800 . ?
C8 H8C 0.9800 . ?
C9 H9A 0.9800 . ?
C9 H9B 0.9800 . ?
C9 H9C 0.9800 . ?
C10 H10A 0.9800 . ?
C10 H10B 0.9800 . ?
C10 H10C 0.9800 . ?
C11 C12 1.536(2) . ?
C11 C14 1.541(2) . ?
C11 C13 1.542(2) . ?
C12 H12A 0.9800 . ?
C12 H12B 0.9800 . ?
C12 H12C 0.9800 . ?
C13 H13A 0.9800 . ?
C13 H13B 0.9800 . ?
C13 H13C 0.9800 . ?
C14 H14A 0.9800 . ?
C14 H14B 0.9800 . ?
C14 H14C 0.9800 . ?
C15 C20 1.441(2) . ?
C15 C16 1.474(2) . ?
C16 C17 1.441(2) . ?
C17 C18 1.374(2) . ?
C17 C21 1.529(2) . ?
C18 C19 1.418(3) . ?
C18 H18 0.9500 . ?
C19 C20 1.362(2) . ?
C19 H19 0.9500 . ?
C20 C25 1.528(2) . ?
C21 C24 1.534(2) . ?
C21 C22 1.537(3) . ?
C21 C23 1.539(3) . ?
C22 H22A 0.9800 . ?
C22 H22B 0.9800 . ?
C22 H22C 0.9800 . ?
C23 H23A 0.9800 . ?
C23 H23B 0.9800 . ?
C23 H23C 0.9800 . ?
C24 H24A 0.9800 . ?
C24 H24B 0.9800 . ?
C24 H24C 0.9800 . ?
C25 C26 1.539(2) . ?
C25 C28 1.539(2) . ?
C25 C27 1.541(3) . ?
C26 H26A 0.9800 . ?
C26 H26B 0.9800 . ?
C26 H26C 0.9800 . ?
C27 H27A 0.9800 . ?
C27 H27B 0.9800 . ?
C27 H27C 0.9800 . ?
C28 H28A 0.9800 . ?
C28 H28B 0.9800 . ?
C28 H28C 0.9800 . ?
C29 C30 1.391(2) . ?
C29 H29 0.9500 . ?
C30 C31 1.380(3) . ?
C30 H30 0.9500 . ?
C31 C32 1.386(3) . ?
C31 H31 0.9500 . ?
C32 C33 1.390(2) . ?
C32 H32 0.9500 . ?
C33 C34 1.470(2) . ?
C34 H34 0.9500 . ?
C35 C36 1.527(2) . ?
C35 C39 1.527(2) . ?
C35 H35 1.0000 . ?
C36 C37 1.532(2) . ?
C36 H36A 0.9900 . ?
C36 H36B 0.9900 . ?
C37 C41 1.532(3) . ?
C37 C40 1.541(3) . ?
C38 C42 1.527(3) . ?
C38 C39 1.530(2) . ?
C38 C43 1.534(2) . ?
C39 H39A 0.9900 . ?
C39 H39B 0.9900 . ?
C40 H40A 0.9800 . ?
C40 H40B 0.9800 . ?
C40 H40C 0.9800 . ?
C41 H41A 0.9800 . ?
C41 H41B 0.9800 . ?
C41 H41C 0.9800 . ?
C42 H42A 0.9800 . ?
C42 H42B 0.9800 . ?
C42 H42C 0.9800 . ?
C43 H43A 0.9800 . ?
C43 H43B 0.9800 . ?
C43 H43C 0.9800 . ?
